data_7210914
loop_
_publ_author_name
'Eccles, Kevin S.'
'Morrison, Robin E.'
'Daly, Carla A.'
'O'Mahony, Graham E.'
'Maguire, Anita R.'
'Lawrence, Simon E.'

_publ_section_title
;
 Co-crystallisation through halogen bonding with racemic or enantiopure
 sulfinamides
;
_journal_issue 37
_journal_name_full CrystEngComm
_journal_page_first 7571
_journal_paper_doi 10.1039/c3ce40932e
_journal_volume 15
_journal_year 2013
_chemical_absolute_configuration ad
_chemical_formula_moiety 'C6 F4 I2, C7 H9 N O S '
_chemical_formula_sum 'C13 H9 F4 I2 N O S'
_chemical_formula_weight 557.07
_space_group_crystal_system monoclinic
_space_group_IT_number 4
_space_group_name_Hall 'P 2yb'
_space_group_name_H-M_alt 'P 1 21 1'
_symmetry_space_group_name_Hall 'P 2yb'
_symmetry_space_group_name_H-M 'P 1 21 1'
_atom_sites_solution_hydrogens geom
_atom_sites_solution_primary direct
_atom_sites_solution_secondary difmap
_cell_angle_alpha 90
_cell_angle_beta 103.913(11)
_cell_angle_gamma 90
_cell_formula_units_Z 2
_cell_length_a 8.867(4)
_cell_length_b 6.102(3)
_cell_length_c 15.553(7)
_cell_measurement_reflns_used 4411
_cell_measurement_temperature 130.(2)
_cell_measurement_theta_max 27.1031
_cell_measurement_theta_min 2.4258
_cell_volume 816.8(7)
_computing_cell_refinement 'SAINT V7.68A (Bruker AXS, 2009)'
_computing_data_reduction 'SAINT V7.68A (Bruker AXS, 2009)'
_computing_molecular_graphics 'Mercury 3.0 (Macrae et al, 2008)'
_computing_structure_refinement 'SHELXL-97 (Sheldrick, 2008)'
_computing_structure_solution 'SHELXS-97 (Sheldrick, 2008)'
_diffrn_ambient_temperature 130.(2)
_diffrn_detector_area_resol_mean 8.3333
_diffrn_measured_fraction_theta_full 0.993
_diffrn_measured_fraction_theta_max 0.993
_diffrn_measurement_device_type 'Bruker APEX II DUO'
_diffrn_measurement_method '\f & \w  scans'
_diffrn_radiation_monochromator graphite
_diffrn_radiation_type MoK\a
_diffrn_radiation_wavelength 0.71073
_diffrn_reflns_av_R_equivalents 0.0489
_diffrn_reflns_av_sigmaI/netI 0.0520
_diffrn_reflns_limit_h_max 11
_diffrn_reflns_limit_h_min -11
_diffrn_reflns_limit_k_max 7
_diffrn_reflns_limit_k_min -7
_diffrn_reflns_limit_l_max 20
_diffrn_reflns_limit_l_min -20
_diffrn_reflns_number 10316
_diffrn_reflns_theta_full 27.32
_diffrn_reflns_theta_max 27.32
_diffrn_reflns_theta_min 1.35
_diffrn_source 'fine-focus sealed tube'
_diffrn_source_type 'Bruker 3kW tube'
_exptl_absorpt_coefficient_mu 4.017
_exptl_absorpt_correction_T_max 0.7455
_exptl_absorpt_correction_T_min 0.4817
_exptl_absorpt_correction_type multi-scan
_exptl_absorpt_process_details 'SADABS V2008/1 (Bruker AXS)'
_exptl_crystal_colour colourless
_exptl_crystal_density_diffrn 2.265
_exptl_crystal_density_method 'not measured'
_exptl_crystal_description Needle
_exptl_crystal_F_000 520
_exptl_crystal_size_max 0.240
_exptl_crystal_size_mid 0.110
_exptl_crystal_size_min 0.090
_refine_diff_density_max 1.669
_refine_diff_density_min -1.342
_refine_ls_abs_structure_details 'Flack H D (1983), Acta Cryst. A39, 876-881'
_refine_ls_abs_structure_Flack 0.04(3)
_refine_ls_extinction_method none
_refine_ls_goodness_of_fit_ref 1.036
_refine_ls_hydrogen_treatment constr
_refine_ls_matrix_type full
_refine_ls_number_parameters 202
_refine_ls_number_reflns 3649
_refine_ls_number_restraints 1
_refine_ls_restrained_S_all 1.035
_refine_ls_R_factor_all 0.0355
_refine_ls_R_factor_gt 0.0320
_refine_ls_shift/su_max 0.000
_refine_ls_shift/su_mean 0.000
_refine_ls_structure_factor_coef Fsqd
_refine_ls_weighting_details 'calc w=1/[\s^2^(Fo^2^)+(0.0377P)^2^+0.0000P] where P=(Fo^2^+2Fc^2^)/3'
_refine_ls_weighting_scheme calc
_refine_ls_wR_factor_gt 0.0752
_refine_ls_wR_factor_ref 0.0769
_reflns_number_gt 3402
_reflns_number_total 3649
_reflns_threshold_expression >2sigma(I)
_cod_data_source_file c3ce40932e.txt
_cod_data_source_block Compound_1(S)2
_cod_original_cell_volume 816.8(6)
_cod_database_code 7210914

loop_
_space_group_symop_operation_xyz
'x, y, z'
'-x, y+1/2, -z'

loop_
_atom_site_type_symbol
_atom_site_label
_atom_site_fract_x
_atom_site_fract_y
_atom_site_fract_z
_atom_site_U_iso_or_equiv
_atom_site_adp_type
_atom_site_calc_flag
_atom_site_refinement_flags
_atom_site_occupancy
C C1 0.2500(7) 0.1124(9) 0.3301(4) 0.0192(13) Uani d . 1
C C2 0.1916(6) 0.0410(13) 0.2435(4) 0.0203(12) Uani d . 1
C C3 0.0848(7) 0.1679(11) 0.1850(4) 0.0190(12) Uani d . 1
C C4 0.0353(7) 0.3647(10) 0.2096(4) 0.0199(14) Uani d . 1
C C5 0.0937(7) 0.4330(12) 0.2951(4) 0.0213(12) Uani d . 1
C C6 0.1992(7) 0.3110(10) 0.3547(4) 0.0207(13) Uani d . 1
I I7 0.40783(4) -0.07453(6) 0.41963(3) 0.02686(11) Uani d . 1
F F8 0.2372(4) -0.1477(6) 0.2164(2) 0.0274(8) Uani d . 1
F F9 0.0322(4) 0.0925(6) 0.1019(2) 0.0275(9) Uani d . 1
I I10 -0.12448(4) 0.55436(6) 0.11793(2) 0.02169(10) Uani d . 1
F F11 0.0456(4) 0.6243(6) 0.3233(3) 0.0290(9) Uani d . 1
F F12 0.2488(4) 0.3816(6) 0.4369(2) 0.0286(9) Uani d . 1
C C13 0.5116(7) 0.8504(11) 0.8308(5) 0.0236(14) Uani d . 1
C C14 0.4404(8) 0.6485(11) 0.8293(5) 0.0322(15) Uani d . 1
H H14 0.4704 0.5497 0.8776 0.039 Uiso calc R 1
C C15 0.3214(8) 0.5925(12) 0.7538(5) 0.0362(18) Uani d . 1
H H15 0.2699 0.4555 0.7518 0.043 Uiso calc R 1
C C16 0.2801(7) 0.7338(13) 0.6838(5) 0.0356(18) Uani d . 1
C C17 0.3553(7) 0.9323(16) 0.6877(4) 0.0331(15) Uani d . 1
H H17 0.3266 1.0314 0.6394 0.04 Uiso calc R 1
C C18 0.4723(8) 0.9903(11) 0.7606(4) 0.0298(16) Uani d . 1
H H18 0.5246 1.1266 0.7617 0.036 Uiso calc R 1
S S19 0.67084(17) 0.9078(3) 0.92428(11) 0.0265(3) Uani d . 1
O O20 0.6419(5) 0.7633(9) 0.9952(3) 0.0349(11) Uani d . 1
N N21 0.6303(7) 1.1637(10) 0.9390(4) 0.0290(12) Uani d . 1
C C22 0.1574(9) 0.6729(19) 0.6014(5) 0.052(2) Uani d . 1
H H22A 0.1005 0.8047 0.5762 0.079 Uiso calc R 1
H H22B 0.085 0.5672 0.6169 0.079 Uiso calc R 1
H H22C 0.2074 0.6073 0.5578 0.079 Uiso calc R 1
H H21A 0.5363 1.174 0.9277 0.10(4) Uiso d R 1
H H21B 0.6777 1.2028 0.9871 0.12(5) Uiso d R 1

loop_
_atom_site_aniso_label
_atom_site_aniso_U_11
_atom_site_aniso_U_22
_atom_site_aniso_U_33
_atom_site_aniso_U_12
_atom_site_aniso_U_13
_atom_site_aniso_U_23
C1 0.015(3) 0.024(3) 0.017(3) 0.000(2) 0.001(2) 0.002(2)
C2 0.018(3) 0.016(3) 0.027(3) 0.001(3) 0.006(2) 0.001(3)
C3 0.017(3) 0.029(3) 0.012(3) -0.002(3) 0.004(2) -0.003(3)
C4 0.012(3) 0.025(4) 0.021(3) 0.001(2) 0.000(2) 0.000(2)
C5 0.021(3) 0.019(3) 0.024(3) 0.003(3) 0.003(2) 0.000(3)
C6 0.016(3) 0.023(3) 0.020(3) -0.004(3) -0.001(2) -0.002(3)
I7 0.02105(19) 0.0299(2) 0.0252(2) 0.00369(18) -0.00318(16) 0.00401(19)
F8 0.0293(19) 0.0238(19) 0.027(2) 0.0079(15) 0.0028(17) -0.0035(16)
F9 0.0307(18) 0.029(2) 0.0192(18) -0.0010(16) -0.0009(16) -0.0031(16)
I10 0.01668(17) 0.02140(17) 0.0236(2) 0.00025(16) -0.00179(14) 0.00283(17)
F11 0.032(2) 0.0230(19) 0.028(2) 0.0060(15) 0.0009(17) -0.0088(16)
F12 0.032(2) 0.029(2) 0.0196(18) 0.0025(16) -0.0032(16) -0.0077(16)
C13 0.018(3) 0.024(3) 0.031(4) -0.001(2) 0.011(3) -0.007(3)
C14 0.039(4) 0.019(3) 0.039(4) 0.001(3) 0.010(3) -0.004(3)
C15 0.036(4) 0.029(4) 0.047(4) -0.003(3) 0.017(4) -0.011(3)
C16 0.021(3) 0.052(5) 0.036(4) -0.001(3) 0.010(3) -0.019(4)
C17 0.029(3) 0.052(4) 0.018(3) -0.005(4) 0.005(3) 0.001(4)
C18 0.025(3) 0.039(4) 0.025(3) -0.007(3) 0.005(3) -0.001(3)
S19 0.0190(7) 0.0323(8) 0.0281(8) 0.0032(7) 0.0053(6) 0.0015(8)
O20 0.024(2) 0.039(3) 0.040(3) 0.005(2) 0.002(2) 0.014(2)
N21 0.030(3) 0.029(3) 0.022(3) -0.006(3) -0.003(3) 0.000(2)
C22 0.038(4) 0.078(6) 0.040(5) -0.005(5) 0.006(4) -0.030(5)

loop_
_atom_type_symbol
_atom_type_description
_atom_type_scat_dispersion_real
_atom_type_scat_dispersion_imag
_atom_type_scat_source
C C 0.0033 0.0016 'International Tables Vol C Tables 4.2.6.8 and 6.1.1.4'
H H 0.0000 0.0000 'International Tables Vol C Tables 4.2.6.8 and 6.1.1.4'
N N 0.0061 0.0033 'International Tables Vol C Tables 4.2.6.8 and 6.1.1.4'
O O 0.0106 0.0060 'International Tables Vol C Tables 4.2.6.8 and 6.1.1.4'
F F 0.0171 0.0103 'International Tables Vol C Tables 4.2.6.8 and 6.1.1.4'
S S 0.1246 0.1234 'International Tables Vol C Tables 4.2.6.8 and 6.1.1.4'
I I -0.4742 1.8119 'International Tables Vol C Tables 4.2.6.8 and 6.1.1.4'

loop_
_geom_angle_atom_site_label_1
_geom_angle_atom_site_label_2
_geom_angle_atom_site_label_3
_geom_angle
C6 C1 C2 118.2(6)
C6 C1 I7 120.8(5)
C2 C1 I7 121.0(5)
F8 C2 C3 119.4(5)
F8 C2 C1 120.7(6)
C3 C2 C1 119.9(6)
F9 C3 C4 120.7(6)
F9 C3 C2 117.7(6)
C4 C3 C2 121.6(6)
C3 C4 C5 117.9(6)
C3 C4 I10 120.3(5)
C5 C4 I10 121.8(5)
F11 C5 C6 117.9(5)
F11 C5 C4 120.1(5)
C6 C5 C4 121.9(6)
F12 C6 C5 119.5(6)
F12 C6 C1 120.0(6)
C5 C6 C1 120.4(6)
C18 C13 C14 121.1(7)
C18 C13 S19 121.6(5)
C14 C13 S19 117.0(6)
C13 C14 C15 118.3(7)
C13 C14 H14 120.8
C15 C14 H14 120.8
C16 C15 C14 120.7(7)
C16 C15 H15 119.6
C14 C15 H15 119.6
C15 C16 C17 119.1(6)
C15 C16 C22 121.3(8)
C17 C16 C22 119.6(8)
C16 C17 C18 121.3(7)
C16 C17 H17 119.4
C18 C17 H17 119.4
C13 C18 C17 119.5(7)
C13 C18 H18 120.3
C17 C18 H18 120.3
O20 S19 N21 112.5(3)
O20 S19 C13 104.0(3)
N21 S19 C13 98.2(3)
S19 N21 H21A 107.1
S19 N21 H21B 109.4
H21A N21 H21B 117.3
C16 C22 H22A 109.5
C16 C22 H22B 109.5
H22A C22 H22B 109.5
C16 C22 H22C 109.5
H22A C22 H22C 109.5
H22B C22 H22C 109.5

loop_
_geom_bond_atom_site_label_1
_geom_bond_atom_site_label_2
_geom_bond_distance
C1 C6 1.379(9)
C1 C2 1.391(9)
C1 I7 2.064(6)
C2 F8 1.323(8)
C2 C3 1.382(9)
C3 F9 1.346(7)
C3 C4 1.365(9)
C4 C5 1.370(9)
C4 I10 2.100(6)
C5 F11 1.351(7)
C5 C6 1.368(8)
C6 F12 1.320(7)
C13 C18 1.364(10)
C13 C14 1.382(10)
C13 S19 1.801(7)
C14 C15 1.419(10)
C14 H14 0.95
C15 C16 1.367(11)
C15 H15 0.95
C16 C17 1.377(12)
C16 C22 1.515(10)
C17 C18 1.387(9)
C17 H17 0.95
C18 H18 0.95
S19 O20 1.481(5)
S19 N21 1.630(7)
N21 H21A 0.8121
N21 H21B 0.8018
C22 H22A 0.98
C22 H22B 0.98
C22 H22C 0.98

loop_
_geom_hbond_atom_site_label_D
_geom_hbond_atom_site_label_H
_geom_hbond_atom_site_label_A
_geom_hbond_site_symmetry_A
_geom_hbond_distance_DH
_geom_hbond_distance_HA
_geom_hbond_distance_DA
_geom_hbond_angle_DHA
N21 H21A O20 2_657 0.81 2.27 2.905(8) 135.6

loop_
_geom_torsion_atom_site_label_1
_geom_torsion_atom_site_label_2
_geom_torsion_atom_site_label_3
_geom_torsion_atom_site_label_4
_geom_torsion
C6 C1 C2 F8 179.6(5)
I7 C1 C2 F8 -0.6(8)
C6 C1 C2 C3 -0.4(9)
I7 C1 C2 C3 179.3(4)
F8 C2 C3 F9 -0.4(8)
C1 C2 C3 F9 179.7(5)
F8 C2 C3 C4 -179.4(5)
C1 C2 C3 C4 0.7(9)
F9 C3 C4 C5 -179.7(6)
C2 C3 C4 C5 -0.7(8)
F9 C3 C4 I10 0.0(8)
C2 C3 C4 I10 179.0(5)
C3 C4 C5 F11 -178.5(5)
I10 C4 C5 F11 1.8(8)
C3 C4 C5 C6 0.5(9)
I10 C4 C5 C6 -179.2(4)
F11 C5 C6 F12 0.7(9)
C4 C5 C6 F12 -178.3(6)
F11 C5 C6 C1 178.7(5)
C4 C5 C6 C1 -0.3(10)
C2 C1 C6 F12 178.2(5)
I7 C1 C6 F12 -1.5(8)
C2 C1 C6 C5 0.3(9)
I7 C1 C6 C5 -179.5(5)
C18 C13 C14 C15 -1.9(10)
S19 C13 C14 C15 -175.9(5)
C13 C14 C15 C16 1.0(10)
C14 C15 C16 C17 -0.2(10)
C14 C15 C16 C22 177.7(6)
C15 C16 C17 C18 0.4(11)
C22 C16 C17 C18 -177.6(7)
C14 C13 C18 C17 2.1(10)
S19 C13 C18 C17 175.8(5)
C16 C17 C18 C13 -1.3(11)
C18 C13 S19 O20 161.7(6)
C14 C13 S19 O20 -24.3(6)
C18 C13 S19 N21 46.0(6)
C14 C13 S19 N21 -140.0(5)
